data_1563983
loop_
_publ_author_name
'Zhang, Nan'
'Zhu, Di'
'Herbert, David E.'
'van Leest, Nicolaas P.'
'de Bruin, Bas'
'Budzelaar, Peter H.M.'

_publ_section_title
;
 Reactivity of Rhodium(II) amido/Rhodium(I) aminyl complexes
;
_journal_name_full 'Inorganica Chimica Acta'
_journal_page_first 709
_journal_page_last 716
_journal_paper_doi 10.1016/j.ica.2018.06.015
_journal_volume 482
_journal_year 2018
_chemical_formula_moiety 'C50 H59 N5 Rh2'
_chemical_formula_sum 'C50 H59 N5 Rh2'
_chemical_formula_weight 935.84
_chemical_properties_physical 'air-sensitive, moisture-sensitive'
_space_group_crystal_system orthorhombic
_space_group_IT_number 19
_space_group_name_Hall 'P 2ac 2ab'
_space_group_name_H-M_alt 'P 21 21 21'
_atom_sites_solution_hydrogens mixed
_cell_angle_alpha 90
_cell_angle_beta 90
_cell_angle_gamma 90
_cell_formula_units_Z 4
_cell_length_a 7.2577(3)
_cell_length_b 21.6424(9)
_cell_length_c 27.4338(10)
_cell_measurement_reflns_used 9927
_cell_measurement_temperature 150(2)
_cell_measurement_theta_max 27.3725
_cell_measurement_theta_min 2.9035
_cell_volume 4309.1(3)
_computing_structure_refinement 'SHELXL-2017/1 (Sheldrick, 2017)'
_computing_structure_solution 'SHELXS-2017/1 (Sheldrick, 2017)'
_diffrn_ambient_temperature 150(2)
_diffrn_measured_fraction_theta_full 0.999
_diffrn_measured_fraction_theta_max 0.999
_diffrn_measurement_device_type 'Bruker D8 QUEST ECO CMOS'
_diffrn_radiation_probe x-ray
_diffrn_radiation_type MoK\a
_diffrn_radiation_wavelength 0.71073
_diffrn_reflns_av_R_equivalents 0.1182
_diffrn_reflns_av_unetI/netI 0.0463
_diffrn_reflns_Laue_measured_fraction_full 0.999
_diffrn_reflns_Laue_measured_fraction_max 0.999
_diffrn_reflns_limit_h_max 8
_diffrn_reflns_limit_h_min -8
_diffrn_reflns_limit_k_max 26
_diffrn_reflns_limit_k_min -26
_diffrn_reflns_limit_l_max 33
_diffrn_reflns_limit_l_min -33
_diffrn_reflns_number 92079
_diffrn_reflns_point_group_measured_fraction_full 0.999
_diffrn_reflns_point_group_measured_fraction_max 0.999
_diffrn_reflns_theta_full 25.242
_diffrn_reflns_theta_max 25.499
_diffrn_reflns_theta_min 2.397
_diffrn_source 'fine-focus tube'
_exptl_absorpt_coefficient_mu 0.807
_exptl_absorpt_correction_T_max 0.3253
_exptl_absorpt_correction_T_min 0.2418
_exptl_absorpt_correction_type multi-scan
_exptl_absorpt_process_details 'SADABS V2014/5 (Bruker AXS Inc.)'
_exptl_crystal_colour brown
_exptl_crystal_density_diffrn 1.443
_exptl_crystal_description block
_exptl_crystal_F_000 1936
_exptl_crystal_recrystallization_method Hexane
_exptl_crystal_size_max 0.100
_exptl_crystal_size_mid 0.050
_exptl_crystal_size_min 0.040
_refine_diff_density_max 1.083
_refine_diff_density_min -0.675
_refine_diff_density_rms 0.089
_refine_ls_abs_structure_details
;
 Flack x determined using 2737 quotients [(I+)-(I-)]/[(I+)+(I-)]
 (Parsons, Flack and Wagner, Acta Cryst. B69 (2013) 249-259).
;
_refine_ls_abs_structure_Flack 0.005(18)
_refine_ls_extinction_coef .
_refine_ls_extinction_method none
_refine_ls_goodness_of_fit_ref 1.123
_refine_ls_hydrogen_treatment mixed
_refine_ls_matrix_type full
_refine_ls_number_parameters 531
_refine_ls_number_reflns 8026
_refine_ls_number_restraints 0
_refine_ls_restrained_S_all 1.123
_refine_ls_R_factor_all 0.0538
_refine_ls_R_factor_gt 0.0418
_refine_ls_shift/su_max 0.002
_refine_ls_shift/su_mean 0.000
_refine_ls_structure_factor_coef Fsqd
_refine_ls_weighting_details 'w=1/[\s^2^(Fo^2^)+(0.0370P)^2^+3.8576P] where P=(Fo^2^+2Fc^2^)/3'
_refine_ls_weighting_scheme calc
_refine_ls_wR_factor_gt 0.0820
_refine_ls_wR_factor_ref 0.0862
_reflns_Friedel_coverage 0.767
_reflns_Friedel_fraction_full 1.000
_reflns_Friedel_fraction_max 1.000
_reflns_number_gt 7043
_reflns_number_total 8026
_reflns_threshold_expression 'I > 2\s(I)'
_cod_data_source_file ICA-2018-482-709.cif
_cod_data_source_block complex_4b
_cod_database_code 1563983
_shelx_space_group_comment
;
The symmetry employed for this shelxl refinement is uniquely defined
by the following loop, which should always be used as a source of
symmetry information in preference to the above space-group names.
They are only intended as comments.
;
_shelx_estimated_absorpt_t_min 0.924
_shelx_estimated_absorpt_t_max 0.968
_exptl_absorpt_special_details 'SADABS V2014/5 (Bruker AXS Inc.)'

loop_
_space_group_symop_operation_xyz
'x, y, z'
'-x+1/2, -y, z+1/2'
'-x, y+1/2, -z+1/2'
'x+1/2, -y+1/2, -z'

loop_
_atom_site_label
_atom_site_type_symbol
_atom_site_fract_x
_atom_site_fract_y
_atom_site_fract_z
_atom_site_U_iso_or_equiv
_atom_site_adp_type
_atom_site_occupancy
_atom_site_site_symmetry_order
_atom_site_calc_flag
_atom_site_refinement_flags_posn
_atom_site_refinement_flags_adp
_atom_site_refinement_flags_occupancy
_atom_site_disorder_assembly
_atom_site_disorder_group
Rh1 Rh 0.43288(9) 0.62230(2) 0.66692(2) 0.01931(13) Uani 1 1 d . . . . .
Rh2 Rh 0.43786(9) 0.44688(2) 0.56156(2) 0.01917(13) Uani 1 1 d . . . . .
N1 N 0.2941(7) 0.7039(2) 0.66744(19) 0.0182(11) Uani 1 1 d . . . . .
N2 N 0.3619(8) 0.6085(2) 0.73785(19) 0.0188(12) Uani 1 1 d . . . . .
N3 N 0.5262(7) 0.3611(2) 0.57978(18) 0.0189(13) Uani 1 1 d . . . . .
N4 N 0.5343(8) 0.4342(2) 0.49257(18) 0.0196(13) Uani 1 1 d . . . . .
N5 N 0.5329(10) 0.6314(3) 0.5929(2) 0.0322(15) Uani 1 1 d . . . . .
H5 H 0.503(12) 0.648(4) 0.560(4) 0.06(3) Uiso 1 1 d . . . . .
C11 C 0.1043(10) 0.7897(3) 0.6970(2) 0.0262(17) Uani 1 1 d . . . . .
H111 H 0.194499 0.820155 0.685611 0.039 Uiso 1 1 calc R U . . .
H112 H 0.051875 0.803495 0.728114 0.039 Uiso 1 1 calc R U . . .
H113 H 0.005681 0.785557 0.672857 0.039 Uiso 1 1 calc R U . . .
C12 C 0.1970(10) 0.7287(3) 0.7039(2) 0.0211(15) Uani 1 1 d . . . . .
C13 C 0.1850(10) 0.7018(3) 0.7498(2) 0.0226(15) Uani 1 1 d . . . . .
H131 H 0.114587 0.723688 0.773379 0.027 Uiso 1 1 calc R U . . .
C14 C 0.2648(10) 0.6461(3) 0.7655(2) 0.0231(16) Uani 1 1 d . . . . .
C15 C 0.2339(11) 0.6300(3) 0.8190(2) 0.0273(17) Uani 1 1 d . . . . .
H151 H 0.173906 0.589523 0.821351 0.041 Uiso 1 1 calc R U . . .
H152 H 0.155221 0.661421 0.834055 0.041 Uiso 1 1 calc R U . . .
H153 H 0.352756 0.628646 0.835898 0.041 Uiso 1 1 calc R U . . .
C21 C 0.2921(10) 0.7369(3) 0.6221(2) 0.0198(15) Uani 1 1 d . . . . .
C22 C 0.1432(11) 0.7276(3) 0.5905(3) 0.0288(17) Uani 1 1 d . . . . .
C23 C 0.1396(13) 0.7599(4) 0.5471(3) 0.037(2) Uani 1 1 d . . . . .
H231 H 0.038344 0.755027 0.525532 0.044 Uiso 1 1 calc R U . . .
C24 C 0.2820(14) 0.7994(4) 0.5348(3) 0.042(2) Uani 1 1 d . . . . .
H241 H 0.277889 0.821422 0.504887 0.051 Uiso 1 1 calc R U . . .
C25 C 0.4293(14) 0.8070(3) 0.5656(3) 0.0368(18) Uani 1 1 d . . . . .
H251 H 0.526767 0.833927 0.556524 0.044 Uiso 1 1 calc R U . . .
C26 C 0.4385(12) 0.7759(3) 0.6100(2) 0.0273(15) Uani 1 1 d . . . . .
C27 C -0.0077(10) 0.6818(4) 0.6033(3) 0.038(2) Uani 1 1 d . . . . .
H271 H 0.039105 0.639646 0.599519 0.056 Uiso 1 1 calc R U . . .
H272 H -0.113077 0.687998 0.581437 0.056 Uiso 1 1 calc R U . . .
H273 H -0.046728 0.688369 0.637067 0.056 Uiso 1 1 calc R U . . .
C28 C 0.5981(11) 0.7838(4) 0.6443(3) 0.037(2) Uani 1 1 d . . . . .
H281 H 0.557796 0.806667 0.673210 0.055 Uiso 1 1 calc R U . . .
H282 H 0.696686 0.806715 0.627902 0.055 Uiso 1 1 calc R U . . .
H283 H 0.644106 0.743065 0.654133 0.055 Uiso 1 1 calc R U . . .
C31 C 0.4310(11) 0.5536(3) 0.7604(2) 0.0228(13) Uani 1 1 d . . . . .
C32 C 0.6035(10) 0.5547(3) 0.7833(2) 0.0258(16) Uani 1 1 d . . . . .
C33 C 0.6696(12) 0.5003(4) 0.8047(3) 0.035(2) Uani 1 1 d . . . . .
H331 H 0.784655 0.500279 0.821258 0.043 Uiso 1 1 calc R U . . .
C34 C 0.5677(15) 0.4471(4) 0.8017(3) 0.042(2) Uani 1 1 d . . . . .
H341 H 0.614925 0.410050 0.815534 0.050 Uiso 1 1 calc R U . . .
C35 C 0.3998(13) 0.4462(4) 0.7793(3) 0.041(2) Uani 1 1 d . . . . .
H351 H 0.332227 0.408628 0.777845 0.049 Uiso 1 1 calc R U . . .
C36 C 0.3258(11) 0.4997(3) 0.7585(3) 0.0284(17) Uani 1 1 d . . . . .
C37 C 0.7158(12) 0.6132(4) 0.7847(3) 0.0372(19) Uani 1 1 d . . . . .
H371 H 0.738895 0.627511 0.751382 0.056 Uiso 1 1 calc R U . . .
H372 H 0.833456 0.605196 0.801053 0.056 Uiso 1 1 calc R U . . .
H373 H 0.647958 0.645120 0.802677 0.056 Uiso 1 1 calc R U . . .
C38 C 0.1369(11) 0.4998(4) 0.7362(3) 0.038(2) Uani 1 1 d . . . . .
H381 H 0.049089 0.518182 0.759191 0.057 Uiso 1 1 calc R U . . .
H382 H 0.099719 0.457311 0.728901 0.057 Uiso 1 1 calc R U . . .
H383 H 0.138520 0.524104 0.706074 0.057 Uiso 1 1 calc R U . . .
C41 C 0.6718(11) 0.2587(3) 0.5715(3) 0.0284(17) Uani 1 1 d . . . . .
H411 H 0.730290 0.262824 0.603532 0.043 Uiso 1 1 calc R U . . .
H412 H 0.756411 0.237756 0.549089 0.043 Uiso 1 1 calc R U . . .
H413 H 0.558530 0.234316 0.574682 0.043 Uiso 1 1 calc R U . . .
C42 C 0.6253(9) 0.3223(3) 0.5517(2) 0.0220(16) Uani 1 1 d . . . . .
C43 C 0.6808(11) 0.3353(3) 0.5047(2) 0.0262(16) Uani 1 1 d . . . . .
H431 H 0.762421 0.306367 0.490199 0.031 Uiso 1 1 calc R U . . .
C44 C 0.6315(9) 0.3857(3) 0.4761(2) 0.0215(15) Uani 1 1 d . . . . .
C45 C 0.6885(10) 0.3832(3) 0.4229(2) 0.0273(16) Uani 1 1 d . . . . .
H451 H 0.578539 0.379641 0.402340 0.041 Uiso 1 1 calc R U . . .
H452 H 0.768507 0.347396 0.417508 0.041 Uiso 1 1 calc R U . . .
H453 H 0.755313 0.421104 0.414420 0.041 Uiso 1 1 calc R U . . .
C51 C 0.4590(11) 0.3363(3) 0.6248(2) 0.0233(16) Uani 1 1 d . . . . .
C52 C 0.2857(11) 0.3079(3) 0.6252(3) 0.0272(17) Uani 1 1 d . . . . .
C53 C 0.2228(12) 0.2811(3) 0.6680(3) 0.0364(19) Uani 1 1 d . . . . .
H531 H 0.107696 0.260228 0.668491 0.044 Uiso 1 1 calc R U . . .
C54 C 0.3286(13) 0.2848(4) 0.7105(3) 0.040(2) Uani 1 1 d . . . . .
H541 H 0.284447 0.267105 0.739959 0.048 Uiso 1 1 calc R U . . .
C55 C 0.4951(12) 0.3137(4) 0.7095(3) 0.037(2) Uani 1 1 d . . . . .
H551 H 0.565184 0.315895 0.738650 0.044 Uiso 1 1 calc R U . . .
C56 C 0.5667(12) 0.3402(3) 0.6671(2) 0.0268(14) Uani 1 1 d . . . . .
C57 C 0.1705(12) 0.3048(4) 0.5790(3) 0.039(2) Uani 1 1 d . . . . .
H571 H 0.119533 0.345776 0.571889 0.058 Uiso 1 1 calc R U . . .
H572 H 0.069638 0.275273 0.583516 0.058 Uiso 1 1 calc R U . . .
H573 H 0.248174 0.291421 0.551740 0.058 Uiso 1 1 calc R U . . .
C58 C 0.7516(11) 0.3706(4) 0.6673(3) 0.042(2) Uani 1 1 d . . . . .
H581 H 0.846482 0.339932 0.659331 0.063 Uiso 1 1 calc R U . . .
H582 H 0.775986 0.387916 0.699607 0.063 Uiso 1 1 calc R U . . .
H583 H 0.753678 0.403703 0.642924 0.063 Uiso 1 1 calc R U . . .
C61 C 0.4904(9) 0.4791(3) 0.4568(2) 0.0199(15) Uani 1 1 d . . . . .
C62 C 0.6117(9) 0.5281(3) 0.4473(2) 0.0237(16) Uani 1 1 d . . . . .
C63 C 0.5678(13) 0.5696(3) 0.4100(2) 0.0291(15) Uani 1 1 d . . . . .
H631 H 0.650494 0.602261 0.402361 0.035 Uiso 1 1 calc R U . . .
C64 C 0.4058(12) 0.5637(3) 0.3844(3) 0.0327(19) Uani 1 1 d . . . . .
H641 H 0.377360 0.592408 0.359336 0.039 Uiso 1 1 calc R U . . .
C65 C 0.2845(11) 0.5166(3) 0.3947(3) 0.0292(17) Uani 1 1 d . . . . .
H651 H 0.172659 0.513250 0.376961 0.035 Uiso 1 1 calc R U . . .
C66 C 0.3253(10) 0.4736(3) 0.4314(2) 0.0225(15) Uani 1 1 d . . . . .
C67 C 0.7876(11) 0.5335(3) 0.4755(3) 0.0329(18) Uani 1 1 d . . . . .
H671 H 0.760483 0.547694 0.508681 0.049 Uiso 1 1 calc R U . . .
H672 H 0.869231 0.563264 0.459443 0.049 Uiso 1 1 calc R U . . .
H673 H 0.848288 0.493078 0.476949 0.049 Uiso 1 1 calc R U . . .
C68 C 0.1942(10) 0.4212(3) 0.4420(3) 0.0306(17) Uani 1 1 d . . . . .
H681 H 0.252230 0.381882 0.433113 0.046 Uiso 1 1 calc R U . . .
H682 H 0.081025 0.426695 0.423031 0.046 Uiso 1 1 calc R U . . .
H683 H 0.164223 0.420891 0.476859 0.046 Uiso 1 1 calc R U . . .
C71 C 0.4592(10) 0.5753(3) 0.5933(2) 0.0242(15) Uani 1 1 d . . . . .
C72 C 0.5133(10) 0.5368(3) 0.6343(3) 0.0254(17) Uani 1 1 d . . . . .
C73 C 0.4154(12) 0.4789(3) 0.6381(2) 0.0247(15) Uani 1 1 d . . . . .
H731 H 0.456646 0.449612 0.664111 0.030 Uiso 1 1 calc R U . . .
C74 C 0.2419(10) 0.4673(3) 0.6163(3) 0.0278(17) Uani 1 1 d . . . . .
H741 H 0.154662 0.435584 0.629297 0.033 Uiso 1 1 calc R U . . .
C75 C 0.2016(10) 0.5033(3) 0.5744(3) 0.0301(18) Uani 1 1 d . . . . .
H751 H 0.085492 0.495488 0.555693 0.036 Uiso 1 1 calc R U . . .
C76 C 0.3232(10) 0.5490(3) 0.5588(3) 0.0285(16) Uani 1 1 d . . . . .
C77 C 0.6561(10) 0.5580(3) 0.6635(3) 0.0261(16) Uani 1 1 d . . . . .
H771 H 0.768769 0.572040 0.646459 0.031 Uiso 1 1 calc R U . . .
H772 H 0.681613 0.534010 0.693486 0.031 Uiso 1 1 calc R U . . .
C78 C 0.2779(12) 0.5878(4) 0.5149(3) 0.0345(19) Uani 1 1 d . . . . .
H781 H 0.392354 0.601312 0.499168 0.052 Uiso 1 1 calc R U . . .
H782 H 0.206883 0.624112 0.525086 0.052 Uiso 1 1 calc R U . . .
H783 H 0.205124 0.563383 0.491808 0.052 Uiso 1 1 calc R U . . .

loop_
_atom_site_aniso_label
_atom_site_aniso_U_11
_atom_site_aniso_U_22
_atom_site_aniso_U_33
_atom_site_aniso_U_23
_atom_site_aniso_U_13
_atom_site_aniso_U_12
Rh1 0.0250(3) 0.0199(3) 0.0130(2) -0.0028(2) 0.0010(3) 0.0053(3)
Rh2 0.0288(3) 0.0131(2) 0.0155(2) -0.00085(19) 0.0034(3) 0.0033(3)
N1 0.024(3) 0.020(3) 0.010(2) 0.002(2) 0.003(2) 0.001(2)
N2 0.025(3) 0.018(3) 0.014(3) 0.000(2) 0.000(2) 0.000(2)
N3 0.027(3) 0.015(3) 0.015(3) -0.001(2) 0.001(2) 0.000(2)
N4 0.025(3) 0.017(3) 0.017(3) 0.001(2) 0.002(2) 0.000(2)
N5 0.047(4) 0.029(3) 0.021(3) -0.001(3) 0.011(3) 0.001(3)
C11 0.033(5) 0.025(4) 0.020(3) -0.001(3) 0.001(3) 0.003(3)
C12 0.022(4) 0.018(3) 0.024(4) -0.003(3) 0.001(3) -0.004(3)
C13 0.030(4) 0.019(4) 0.019(3) -0.002(3) 0.010(3) 0.008(3)
C14 0.027(4) 0.029(4) 0.014(3) -0.004(3) 0.002(3) 0.001(3)
C15 0.040(4) 0.026(4) 0.017(3) 0.001(3) 0.005(3) 0.008(3)
C21 0.031(4) 0.022(4) 0.006(3) -0.003(3) 0.002(3) 0.008(3)
C22 0.042(4) 0.023(4) 0.021(4) -0.007(3) 0.002(3) 0.014(3)
C23 0.060(6) 0.028(4) 0.023(4) 0.000(3) -0.010(4) 0.015(4)
C24 0.085(7) 0.028(4) 0.014(4) 0.003(3) 0.010(4) 0.023(5)
C25 0.050(5) 0.021(3) 0.040(4) -0.002(3) 0.023(5) -0.003(4)
C26 0.036(4) 0.021(3) 0.025(3) -0.006(3) 0.015(4) 0.004(4)
C27 0.018(4) 0.049(5) 0.046(5) -0.009(4) -0.012(3) -0.005(3)
C28 0.032(5) 0.029(4) 0.049(5) 0.001(4) 0.007(4) -0.002(4)
C31 0.031(3) 0.023(3) 0.014(3) 0.002(3) 0.005(3) 0.007(4)
C32 0.035(5) 0.026(4) 0.016(3) 0.002(3) 0.003(3) 0.007(3)
C33 0.044(5) 0.043(5) 0.019(4) 0.007(3) 0.001(4) 0.016(4)
C34 0.063(5) 0.027(4) 0.035(4) 0.012(3) 0.015(5) 0.025(5)
C35 0.058(7) 0.026(4) 0.039(4) -0.005(4) 0.017(4) 0.003(4)
C36 0.040(5) 0.023(4) 0.023(4) -0.005(3) 0.011(3) 0.002(3)
C37 0.044(5) 0.037(5) 0.031(4) -0.003(4) -0.007(4) 0.002(4)
C38 0.037(5) 0.038(5) 0.038(5) -0.010(4) 0.004(4) -0.003(4)
C41 0.042(4) 0.016(4) 0.028(4) 0.004(3) 0.007(4) 0.008(3)
C42 0.027(4) 0.016(3) 0.023(4) 0.002(3) -0.007(3) 0.003(3)
C43 0.038(4) 0.019(4) 0.021(4) -0.004(3) 0.001(3) 0.010(3)
C44 0.027(4) 0.019(4) 0.018(3) -0.004(3) 0.002(3) 0.003(3)
C45 0.036(4) 0.025(4) 0.021(4) -0.004(3) 0.006(3) 0.006(4)
C51 0.039(5) 0.009(3) 0.022(3) 0.003(2) 0.007(4) 0.006(3)
C52 0.039(5) 0.015(4) 0.028(4) 0.000(3) 0.004(3) 0.004(3)
C53 0.046(5) 0.019(4) 0.045(5) 0.004(4) 0.022(4) 0.000(3)
C54 0.060(6) 0.023(4) 0.036(5) 0.013(4) 0.014(5) 0.008(4)
C55 0.057(6) 0.031(4) 0.022(4) 0.004(3) 0.001(3) 0.015(4)
C56 0.039(4) 0.017(3) 0.024(3) -0.005(3) 0.003(4) 0.002(4)
C57 0.037(5) 0.024(4) 0.055(5) -0.008(4) -0.002(4) -0.005(4)
C58 0.039(5) 0.044(5) 0.043(5) -0.007(4) -0.008(4) 0.009(4)
C61 0.029(4) 0.020(3) 0.011(3) 0.000(3) 0.003(3) 0.007(3)
C62 0.025(4) 0.023(3) 0.023(4) -0.003(3) 0.005(3) 0.003(3)
C63 0.042(4) 0.020(3) 0.025(3) -0.001(3) 0.010(4) 0.000(4)
C64 0.050(5) 0.026(4) 0.022(3) 0.002(3) -0.004(4) 0.011(4)
C65 0.036(4) 0.030(4) 0.022(4) -0.004(3) -0.006(3) 0.008(4)
C66 0.032(4) 0.022(3) 0.014(3) -0.004(3) 0.002(3) 0.001(3)
C67 0.038(5) 0.024(4) 0.037(4) 0.000(3) -0.003(4) -0.006(3)
C68 0.032(4) 0.035(4) 0.025(4) -0.004(3) -0.001(4) -0.006(3)
C71 0.027(4) 0.025(3) 0.021(3) -0.005(3) 0.007(3) 0.009(3)
C72 0.037(4) 0.018(4) 0.021(3) -0.004(3) 0.004(3) 0.006(3)
C73 0.038(4) 0.025(3) 0.012(3) 0.002(3) 0.004(3) 0.003(4)
C74 0.033(4) 0.025(4) 0.026(4) 0.000(3) 0.009(3) 0.009(3)
C75 0.024(4) 0.032(4) 0.034(4) -0.012(3) -0.001(3) 0.012(3)
C76 0.033(4) 0.020(3) 0.033(4) 0.000(3) 0.010(4) 0.011(3)
C77 0.028(4) 0.029(4) 0.021(3) -0.005(3) 0.005(3) 0.009(3)
C78 0.052(5) 0.027(4) 0.024(4) -0.004(3) -0.006(4) 0.013(4)

loop_
_atom_type_symbol
_atom_type_description
_atom_type_scat_dispersion_real
_atom_type_scat_dispersion_imag
_atom_type_scat_source
C C 0.0033 0.0016 'International Tables Vol C Tables 4.2.6.8 and 6.1.1.4'
H H 0.0000 0.0000 'International Tables Vol C Tables 4.2.6.8 and 6.1.1.4'
N N 0.0061 0.0033 'International Tables Vol C Tables 4.2.6.8 and 6.1.1.4'
Rh Rh -1.1178 0.9187 'International Tables Vol C Tables 4.2.6.8 and 6.1.1.4'

loop_
_geom_angle_atom_site_label_1
_geom_angle_atom_site_label_2
_geom_angle_atom_site_label_3
_geom_angle
_geom_angle_site_symmetry_1
_geom_angle_site_symmetry_3
N1 Rh1 N2 89.7(2) . .
N1 Rh1 C72 152.9(2) . .
N2 Rh1 C72 110.0(2) . .
N1 Rh1 C77 160.3(3) . .
N2 Rh1 C77 98.0(2) . .
C72 Rh1 C77 37.9(3) . .
N1 Rh1 N5 95.3(2) . .
N2 Rh1 N5 174.3(2) . .
C72 Rh1 N5 66.1(2) . .
C77 Rh1 N5 76.4(3) . .
N1 Rh1 C71 115.9(2) . .
N2 Rh1 C71 143.8(2) . .
C72 Rh1 C71 38.4(2) . .
C77 Rh1 C71 66.7(3) . .
N5 Rh1 C71 34.7(2) . .
N3 Rh2 N4 89.8(2) . .
N3 Rh2 C74 103.3(2) . .
N4 Rh2 C74 156.8(3) . .
N3 Rh2 C75 137.5(3) . .
N4 Rh2 C75 120.4(3) . .
C74 Rh2 C75 39.0(3) . .
N3 Rh2 C73 94.4(2) . .
N4 Rh2 C73 161.4(3) . .
C74 Rh2 C73 38.1(3) . .
C75 Rh2 C73 66.8(3) . .
N3 Rh2 C76 167.5(2) . .
N4 Rh2 C76 102.6(2) . .
C74 Rh2 C76 65.8(3) . .
C75 Rh2 C76 35.6(3) . .
C73 Rh2 C76 73.2(3) . .
C12 N1 C21 116.4(5) . .
C12 N1 Rh1 128.0(4) . .
C21 N1 Rh1 115.5(4) . .
C14 N2 C31 116.8(5) . .
C14 N2 Rh1 126.6(5) . .
C31 N2 Rh1 116.5(4) . .
C42 N3 C51 116.2(5) . .
C42 N3 Rh2 126.7(4) . .
C51 N3 Rh2 116.6(4) . .
C44 N4 C61 114.9(5) . .
C44 N4 Rh2 126.8(4) . .
C61 N4 Rh2 118.3(4) . .
C71 N5 Rh1 76.9(4) . .
C71 N5 H5 105(5) . .
Rh1 N5 H5 144(5) . .
C12 C11 H111 109.5 . .
C12 C11 H112 109.5 . .
H111 C11 H112 109.5 . .
C12 C11 H113 109.5 . .
H111 C11 H113 109.5 . .
H112 C11 H113 109.5 . .
N1 C12 C13 122.9(6) . .
N1 C12 C11 119.9(6) . .
C13 C12 C11 117.2(6) . .
C12 C13 C14 127.7(6) . .
C12 C13 H131 116.2 . .
C14 C13 H131 116.2 . .
N2 C14 C13 125.0(6) . .
N2 C14 C15 119.5(6) . .
C13 C14 C15 115.5(6) . .
C14 C15 H151 109.5 . .
C14 C15 H152 109.5 . .
H151 C15 H152 109.5 . .
C14 C15 H153 109.5 . .
H151 C15 H153 109.5 . .
H152 C15 H153 109.5 . .
C26 C21 C22 121.8(6) . .
C26 C21 N1 119.9(6) . .
C22 C21 N1 118.3(6) . .
C23 C22 C21 118.4(8) . .
C23 C22 C27 121.1(7) . .
C21 C22 C27 120.5(6) . .
C22 C23 C24 120.6(8) . .
C22 C23 H231 119.7 . .
C24 C23 H231 119.7 . .
C25 C24 C23 120.4(7) . .
C25 C24 H241 119.8 . .
C23 C24 H241 119.8 . .
C24 C25 C26 121.2(8) . .
C24 C25 H251 119.4 . .
C26 C25 H251 119.4 . .
C25 C26 C21 117.5(8) . .
C25 C26 C28 122.0(8) . .
C21 C26 C28 120.5(6) . .
C22 C27 H271 109.5 . .
C22 C27 H272 109.5 . .
H271 C27 H272 109.5 . .
C22 C27 H273 109.5 . .
H271 C27 H273 109.5 . .
H272 C27 H273 109.5 . .
C26 C28 H281 109.5 . .
C26 C28 H282 109.5 . .
H281 C28 H282 109.5 . .
C26 C28 H283 109.5 . .
H281 C28 H283 109.5 . .
H282 C28 H283 109.5 . .
C36 C31 C32 121.3(6) . .
C36 C31 N2 119.1(7) . .
C32 C31 N2 119.6(6) . .
C33 C32 C31 118.7(7) . .
C33 C32 C37 120.7(7) . .
C31 C32 C37 120.6(6) . .
C34 C33 C32 119.7(8) . .
C34 C33 H331 120.1 . .
C32 C33 H331 120.1 . .
C35 C34 C33 121.4(7) . .
C35 C34 H341 119.3 . .
C33 C34 H341 119.3 . .
C34 C35 C36 121.0(8) . .
C34 C35 H351 119.5 . .
C36 C35 H351 119.5 . .
C31 C36 C35 117.8(7) . .
C31 C36 C38 120.9(7) . .
C35 C36 C38 121.2(7) . .
C32 C37 H371 109.5 . .
C32 C37 H372 109.5 . .
H371 C37 H372 109.5 . .
C32 C37 H373 109.5 . .
H371 C37 H373 109.5 . .
H372 C37 H373 109.5 . .
C36 C38 H381 109.5 . .
C36 C38 H382 109.5 . .
H381 C38 H382 109.5 . .
C36 C38 H383 109.5 . .
H381 C38 H383 109.5 . .
H382 C38 H383 109.5 . .
C42 C41 H411 109.5 . .
C42 C41 H412 109.5 . .
H411 C41 H412 109.5 . .
C42 C41 H413 109.5 . .
H411 C41 H413 109.5 . .
H412 C41 H413 109.5 . .
N3 C42 C43 124.3(6) . .
N3 C42 C41 118.6(6) . .
C43 C42 C41 117.0(6) . .
C42 C43 C44 127.8(7) . .
C42 C43 H431 116.1 . .
C44 C43 H431 116.1 . .
N4 C44 C43 123.9(6) . .
N4 C44 C45 119.6(6) . .
C43 C44 C45 116.5(6) . .
C44 C45 H451 109.5 . .
C44 C45 H452 109.5 . .
H451 C45 H452 109.5 . .
C44 C45 H453 109.5 . .
H451 C45 H453 109.5 . .
H452 C45 H453 109.5 . .
C52 C51 C56 121.3(6) . .
C52 C51 N3 118.6(6) . .
C56 C51 N3 120.1(7) . .
C53 C52 C51 119.1(7) . .
C53 C52 C57 120.5(7) . .
C51 C52 C57 120.4(7) . .
C52 C53 C54 120.1(8) . .
C52 C53 H531 120.0 . .
C54 C53 H531 120.0 . .
C55 C54 C53 119.8(8) . .
C55 C54 H541 120.1 . .
C53 C54 H541 120.1 . .
C54 C55 C56 122.5(8) . .
C54 C55 H551 118.8 . .
C56 C55 H551 118.8 . .
C55 C56 C51 117.1(7) . .
C55 C56 C58 120.8(7) . .
C51 C56 C58 122.0(7) . .
C52 C57 H571 109.5 . .
C52 C57 H572 109.5 . .
H571 C57 H572 109.5 . .
C52 C57 H573 109.5 . .
H571 C57 H573 109.5 . .
H572 C57 H573 109.5 . .
C56 C58 H581 109.5 . .
C56 C58 H582 109.5 . .
H581 C58 H582 109.5 . .
C56 C58 H583 109.5 . .
H581 C58 H583 109.5 . .
H582 C58 H583 109.5 . .
C66 C61 C62 120.8(6) . .
C66 C61 N4 118.8(6) . .
C62 C61 N4 120.4(6) . .
C63 C62 C61 118.6(7) . .
C63 C62 C67 121.5(7) . .
C61 C62 C67 119.9(6) . .
C64 C63 C62 120.5(7) . .
C64 C63 H631 119.8 . .
C62 C63 H631 119.8 . .
C65 C64 C63 120.7(7) . .
C65 C64 H641 119.6 . .
C63 C64 H641 119.6 . .
C64 C65 C66 120.3(7) . .
C64 C65 H651 119.9 . .
C66 C65 H651 119.9 . .
C61 C66 C65 119.0(7) . .
C61 C66 C68 120.6(6) . .
C65 C66 C68 120.3(7) . .
C62 C67 H671 109.5 . .
C62 C67 H672 109.5 . .
H671 C67 H672 109.5 . .
C62 C67 H673 109.5 . .
H671 C67 H673 109.5 . .
H672 C67 H673 109.5 . .
C66 C68 H681 109.5 . .
C66 C68 H682 109.5 . .
H681 C68 H682 109.5 . .
C66 C68 H683 109.5 . .
H681 C68 H683 109.5 . .
H682 C68 H683 109.5 . .
N5 C71 C72 115.0(6) . .
N5 C71 C76 127.9(6) . .
C72 C71 C76 117.0(6) . .
N5 C71 Rh1 68.4(4) . .
C72 C71 Rh1 65.9(4) . .
C76 C71 Rh1 133.2(5) . .
C77 C72 C73 127.8(7) . .
C77 C72 C71 117.3(7) . .
C73 C72 C71 114.9(6) . .
C77 C72 Rh1 71.1(4) . .
C73 C72 Rh1 125.9(5) . .
C71 C72 Rh1 75.7(4) . .
C74 C73 C72 124.1(6) . .
C74 C73 Rh2 67.1(4) . .
C72 C73 Rh2 99.6(4) . .
C74 C73 H731 117.0 . .
C72 C73 H731 117.0 . .
Rh2 C73 H731 117.0 . .
C73 C74 C75 115.4(7) . .
C73 C74 Rh2 74.9(4) . .
C75 C74 Rh2 71.2(4) . .
C73 C74 H741 122.3 . .
C75 C74 H741 122.3 . .
Rh2 C74 H741 122.3 . .
C76 C75 C74 120.4(7) . .
C76 C75 Rh2 81.2(4) . .
C74 C75 Rh2 69.8(4) . .
C76 C75 H751 119.8 . .
C74 C75 H751 119.8 . .
Rh2 C75 H751 119.8 . .
C75 C76 C71 120.0(7) . .
C75 C76 C78 120.2(7) . .
C71 C76 C78 116.3(6) . .
C75 C76 Rh2 63.2(4) . .
C71 C76 Rh2 96.0(4) . .
C78 C76 Rh2 128.6(5) . .
C72 C77 Rh1 71.0(4) . .
C72 C77 H771 116.5 . .
Rh1 C77 H771 116.5 . .
C72 C77 H772 116.5 . .
Rh1 C77 H772 116.5 . .
H771 C77 H772 113.5 . .
C76 C78 H781 109.5 . .
C76 C78 H782 109.5 . .
H781 C78 H782 109.5 . .
C76 C78 H783 109.5 . .
H781 C78 H783 109.5 . .
H782 C78 H783 109.5 . .

loop_
_geom_bond_atom_site_label_1
_geom_bond_atom_site_label_2
_geom_bond_distance
_geom_bond_site_symmetry_2
Rh1 N1 2.033(5) .
Rh1 N2 2.035(5) .
Rh1 C72 2.137(6) .
Rh1 C77 2.138(7) .
Rh1 N5 2.166(6) .
Rh1 C71 2.269(6) .
Rh2 N3 2.027(5) .
Rh2 N4 2.036(5) .
Rh2 C74 2.116(7) .
Rh2 C75 2.134(7) .
Rh2 C73 2.218(6) .
Rh2 C76 2.363(7) .
N1 C12 1.337(8) .
N1 C21 1.435(8) .
N2 C14 1.316(9) .
N2 C31 1.431(8) .
N3 C42 1.347(8) .
N3 C51 1.431(8) .
N4 C44 1.344(8) .
N4 C61 1.418(8) .
N5 C71 1.327(9) .
N5 H5 1.00(10) .
C11 C12 1.494(9) .
C11 H111 0.9800 .
C11 H112 0.9800 .
C11 H113 0.9800 .
C12 C13 1.390(9) .
C13 C14 1.406(10) .
C13 H131 0.9500 .
C14 C15 1.524(9) .
C15 H151 0.9800 .
C15 H152 0.9800 .
C15 H153 0.9800 .
C21 C26 1.397(11) .
C21 C22 1.400(10) .
C22 C23 1.380(10) .
C22 C27 1.518(11) .
C23 C24 1.383(13) .
C23 H231 0.9500 .
C24 C25 1.373(13) .
C24 H241 0.9500 .
C25 C26 1.393(10) .
C25 H251 0.9500 .
C26 C28 1.502(12) .
C27 H271 0.9800 .
C27 H272 0.9800 .
C27 H273 0.9800 .
C28 H281 0.9800 .
C28 H282 0.9800 .
C28 H283 0.9800 .
C31 C36 1.395(10) .
C31 C32 1.401(11) .
C32 C33 1.400(10) .
C32 C37 1.507(11) .
C33 C34 1.372(12) .
C33 H331 0.9500 .
C34 C35 1.365(13) .
C34 H341 0.9500 .
C35 C36 1.399(11) .
C35 H351 0.9500 .
C36 C38 1.501(11) .
C37 H371 0.9800 .
C37 H372 0.9800 .
C37 H373 0.9800 .
C38 H381 0.9800 .
C38 H382 0.9800 .
C38 H383 0.9800 .
C41 C42 1.519(9) .
C41 H411 0.9800 .
C41 H412 0.9800 .
C41 H413 0.9800 .
C42 C43 1.379(10) .
C43 C44 1.391(10) .
C43 H431 0.9500 .
C44 C45 1.518(9) .
C45 H451 0.9800 .
C45 H452 0.9800 .
C45 H453 0.9800 .
C51 C52 1.400(11) .
C51 C56 1.402(10) .
C52 C53 1.387(10) .
C52 C57 1.521(11) .
C53 C54 1.397(12) .
C53 H531 0.9500 .
C54 C55 1.361(12) .
C54 H541 0.9500 .
C55 C56 1.397(10) .
C55 H551 0.9500 .
C56 C58 1.494(12) .
C57 H571 0.9800 .
C57 H572 0.9800 .
C57 H573 0.9800 .
C58 H581 0.9800 .
C58 H582 0.9800 .
C58 H583 0.9800 .
C61 C66 1.391(10) .
C61 C62 1.402(9) .
C62 C63 1.398(9) .
C62 C67 1.499(10) .
C63 C64 1.376(12) .
C63 H631 0.9500 .
C64 C65 1.376(11) .
C64 H641 0.9500 .
C65 C66 1.401(10) .
C65 H651 0.9500 .
C66 C68 1.510(10) .
C67 H671 0.9800 .
C67 H672 0.9800 .
C67 H673 0.9800 .
C68 H681 0.9800 .
C68 H682 0.9800 .
C68 H683 0.9800 .
C71 C72 1.454(10) .
C71 C76 1.481(11) .
C72 C77 1.387(10) .
C72 C73 1.444(10) .
C73 C74 1.417(11) .
C73 H731 1.0000 .
C74 C75 1.420(11) .
C74 H741 1.0000 .
C75 C76 1.393(11) .
C75 H751 1.0000 .
C76 C78 1.506(10) .
C77 H771 0.9900 .
C77 H772 0.9900 .
C78 H781 0.9800 .
C78 H782 0.9800 .
C78 H783 0.9800 .

loop_
_geom_torsion_atom_site_label_1
_geom_torsion_atom_site_label_2
_geom_torsion_atom_site_label_3
_geom_torsion_atom_site_label_4
_geom_torsion
_geom_torsion_site_symmetry_1
_geom_torsion_site_symmetry_2
_geom_torsion_site_symmetry_3
_geom_torsion_site_symmetry_4
C21 N1 C12 C13 179.5(7) . . . .
Rh1 N1 C12 C13 3.4(10) . . . .
C21 N1 C12 C11 -3.9(9) . . . .
Rh1 N1 C12 C11 180.0(5) . . . .
N1 C12 C13 C14 -1.3(12) . . . .
C11 C12 C13 C14 -177.9(7) . . . .
C31 N2 C14 C13 -179.6(7) . . . .
Rh1 N2 C14 C13 3.1(10) . . . .
C31 N2 C14 C15 0.8(10) . . . .
Rh1 N2 C14 C15 -176.5(5) . . . .
C12 C13 C14 N2 -2.2(13) . . . .
C12 C13 C14 C15 177.4(7) . . . .
C12 N1 C21 C26 98.4(7) . . . .
Rh1 N1 C21 C26 -85.0(6) . . . .
C12 N1 C21 C22 -83.0(8) . . . .
Rh1 N1 C21 C22 93.6(6) . . . .
C26 C21 C22 C23 -2.3(10) . . . .
N1 C21 C22 C23 179.1(6) . . . .
C26 C21 C22 C27 176.2(6) . . . .
N1 C21 C22 C27 -2.4(9) . . . .
C21 C22 C23 C24 1.5(11) . . . .
C27 C22 C23 C24 -177.1(7) . . . .
C22 C23 C24 C25 0.0(12) . . . .
C23 C24 C25 C26 -0.7(11) . . . .
C24 C25 C26 C21 -0.1(10) . . . .
C24 C25 C26 C28 -179.8(7) . . . .
C22 C21 C26 C25 1.7(10) . . . .
N1 C21 C26 C25 -179.8(6) . . . .
C22 C21 C26 C28 -178.7(6) . . . .
N1 C21 C26 C28 -0.1(9) . . . .
C14 N2 C31 C36 91.8(7) . . . .
Rh1 N2 C31 C36 -90.6(7) . . . .
C14 N2 C31 C32 -89.0(8) . . . .
Rh1 N2 C31 C32 88.5(6) . . . .
C36 C31 C32 C33 -0.2(10) . . . .
N2 C31 C32 C33 -179.3(6) . . . .
C36 C31 C32 C37 179.6(6) . . . .
N2 C31 C32 C37 0.5(9) . . . .
C31 C32 C33 C34 1.8(10) . . . .
C37 C32 C33 C34 -178.0(7) . . . .
C32 C33 C34 C35 -1.8(12) . . . .
C33 C34 C35 C36 0.1(12) . . . .
C32 C31 C36 C35 -1.3(10) . . . .
N2 C31 C36 C35 177.7(6) . . . .
C32 C31 C36 C38 176.7(6) . . . .
N2 C31 C36 C38 -4.2(10) . . . .
C34 C35 C36 C31 1.4(11) . . . .
C34 C35 C36 C38 -176.6(7) . . . .
C51 N3 C42 C43 171.3(7) . . . .
Rh2 N3 C42 C43 -1.1(10) . . . .
C51 N3 C42 C41 -5.3(9) . . . .
Rh2 N3 C42 C41 -177.7(5) . . . .
N3 C42 C43 C44 -7.3(12) . . . .
C41 C42 C43 C44 169.4(7) . . . .
C61 N4 C44 C43 -176.9(7) . . . .
Rh2 N4 C44 C43 0.4(10) . . . .
C61 N4 C44 C45 1.3(9) . . . .
Rh2 N4 C44 C45 178.6(5) . . . .
C42 C43 C44 N4 7.6(12) . . . .
C42 C43 C44 C45 -170.6(7) . . . .
C42 N3 C51 C52 -90.0(8) . . . .
Rh2 N3 C51 C52 83.1(6) . . . .
C42 N3 C51 C56 89.4(7) . . . .
Rh2 N3 C51 C56 -97.5(6) . . . .
C56 C51 C52 C53 -2.5(10) . . . .
N3 C51 C52 C53 176.9(6) . . . .
C56 C51 C52 C57 179.4(6) . . . .
N3 C51 C52 C57 -1.2(9) . . . .
C51 C52 C53 C54 2.6(11) . . . .
C57 C52 C53 C54 -179.3(7) . . . .
C52 C53 C54 C55 -1.3(12) . . . .
C53 C54 C55 C56 -0.2(12) . . . .
C54 C55 C56 C51 0.3(11) . . . .
C54 C55 C56 C58 -178.9(7) . . . .
C52 C51 C56 C55 1.1(10) . . . .
N3 C51 C56 C55 -178.3(6) . . . .
C52 C51 C56 C58 -179.8(7) . . . .
N3 C51 C56 C58 0.8(10) . . . .
C44 N4 C61 C66 91.1(7) . . . .
Rh2 N4 C61 C66 -86.5(6) . . . .
C44 N4 C61 C62 -89.0(8) . . . .
Rh2 N4 C61 C62 93.5(6) . . . .
C66 C61 C62 C63 -3.1(9) . . . .
N4 C61 C62 C63 176.9(6) . . . .
C66 C61 C62 C67 179.2(6) . . . .
N4 C61 C62 C67 -0.8(9) . . . .
C61 C62 C63 C64 2.2(10) . . . .
C67 C62 C63 C64 179.8(7) . . . .
C62 C63 C64 C65 -0.4(11) . . . .
C63 C64 C65 C66 -0.5(11) . . . .
C62 C61 C66 C65 2.3(10) . . . .
N4 C61 C66 C65 -177.7(6) . . . .
C62 C61 C66 C68 -179.4(6) . . . .
N4 C61 C66 C68 0.5(9) . . . .
C64 C65 C66 C61 -0.5(10) . . . .
C64 C65 C66 C68 -178.7(7) . . . .
Rh1 N5 C71 C72 -47.9(5) . . . .
Rh1 N5 C71 C76 128.7(7) . . . .
N5 C71 C72 C77 -10.4(9) . . . .
C76 C71 C72 C77 172.6(6) . . . .
Rh1 C71 C72 C77 -59.5(5) . . . .
N5 C71 C72 C73 172.4(6) . . . .
C76 C71 C72 C73 -4.5(9) . . . .
Rh1 C71 C72 C73 123.3(6) . . . .
N5 C71 C72 Rh1 49.1(6) . . . .
C76 C71 C72 Rh1 -127.9(6) . . . .
C77 C72 C73 C74 162.1(7) . . . .
C71 C72 C73 C74 -21.2(10) . . . .
Rh1 C72 C73 C74 68.9(8) . . . .
C77 C72 C73 Rh2 -129.2(6) . . . .
C71 C72 C73 Rh2 47.6(7) . . . .
Rh1 C72 C73 Rh2 137.6(4) . . . .
C72 C73 C74 C75 26.0(10) . . . .
Rh2 C73 C74 C75 -60.1(5) . . . .
C72 C73 C74 Rh2 86.1(6) . . . .
C73 C74 C75 C76 -3.9(10) . . . .
Rh2 C74 C75 C76 -66.1(6) . . . .
C73 C74 C75 Rh2 62.2(5) . . . .
C74 C75 C76 C71 -20.7(10) . . . .
Rh2 C75 C76 C71 -81.0(6) . . . .
C74 C75 C76 C78 -178.7(6) . . . .
Rh2 C75 C76 C78 121.0(6) . . . .
C74 C75 C76 Rh2 60.2(6) . . . .
N5 C71 C76 C75 -151.6(7) . . . .
C72 C71 C76 C75 24.9(9) . . . .
Rh1 C71 C76 C75 -56.4(9) . . . .
N5 C71 C76 C78 7.2(11) . . . .
C72 C71 C76 C78 -176.2(6) . . . .
Rh1 C71 C76 C78 102.4(8) . . . .
N5 C71 C76 Rh2 146.0(7) . . . .
C72 C71 C76 Rh2 -37.5(6) . . . .
Rh1 C71 C76 Rh2 -118.8(5) . . . .
C73 C72 C77 Rh1 -121.3(7) . . . .
C71 C72 C77 Rh1 62.0(5) . . . .
